data_4501248
loop_
_publ_author_name
'Casas, Jos\'e S.'
'Collazo, Ricardo'
'Couce, Mar\'ia D.'
'Garc\'ia-Vega, Manuel'
'S\'anchez, Agust\'in'
'Sordo, Jos\'e'
'V\'azquez-L\'opez, Ezequiel M.'

_publ_section_title
;
 Mercury(II) Complexes Containing the [Hg(L)2]2--, [Hg(L)(HL)]&#x2212;,
 and [Hg(HL)2] Units [H2L = 3-(2-Chlorophenyl)-2-sulfanylpropenoic Acid].
 Structural and Spectroscopic Effects of the Different Degrees of Ligand
 Protonation
;
_journal_issue 12
_journal_name_full 'Crystal Growth &amp; Design'
_journal_page_first 5370
_journal_paper_doi 10.1021/cg200963g
_journal_volume 11
_journal_year 2011
_chemical_formula_sum 'C30 H42 Cl2 Hg N2 O4 S2'
_chemical_formula_weight 830.27
_chemical_name_systematic
;
 ?
;
_space_group_IT_number 14
_symmetry_cell_setting monoclinic
_symmetry_space_group_name_Hall '-P 2ybc'
_symmetry_space_group_name_H-M 'P 1 21/c 1'
_atom_sites_solution_hydrogens geom
_atom_sites_solution_primary direct
_atom_sites_solution_secondary difmap
_audit_creation_method SHELXL-97
_cell_angle_alpha 90.00
_cell_angle_beta 97.294(2)
_cell_angle_gamma 90.00
_cell_formula_units_Z 4
_cell_length_a 13.1497(10)
_cell_length_b 14.2074(11)
_cell_length_c 18.4957(14)
_cell_measurement_temperature 293(2)
_cell_volume 3427.5(5)
_computing_cell_refinement 'Bruker SMART'
_computing_data_collection 'Bruker SMART'
_computing_data_reduction 'Bruker SHELXTL'
_computing_molecular_graphics 'Bruker SHELXTL'
_computing_publication_material 'Bruker SHELXTL'
_computing_structure_refinement 'SHELXL-97 (Sheldrick, 1997)'
_computing_structure_solution 'SHELXS-97 (Sheldrick, 1990)'
_diffrn_ambient_temperature 293(2)
_diffrn_measured_fraction_theta_full 0.950
_diffrn_measured_fraction_theta_max 0.913
_diffrn_measurement_device_type 'CCD area detector'
_diffrn_measurement_method 'phi and omega scans'
_diffrn_radiation_monochromator graphite
_diffrn_radiation_source 'fine-focus sealed tube'
_diffrn_radiation_type MoK\a
_diffrn_radiation_wavelength 0.71073
_diffrn_reflns_av_R_equivalents 0.0822
_diffrn_reflns_av_sigmaI/netI 0.2366
_diffrn_reflns_limit_h_max 16
_diffrn_reflns_limit_h_min -17
_diffrn_reflns_limit_k_max 11
_diffrn_reflns_limit_k_min -18
_diffrn_reflns_limit_l_max 24
_diffrn_reflns_limit_l_min -24
_diffrn_reflns_number 18116
_diffrn_reflns_theta_full 25.00
_diffrn_reflns_theta_max 28.04
_diffrn_reflns_theta_min 1.56
_exptl_absorpt_coefficient_mu 4.804
_exptl_absorpt_correction_T_max 1.000000
_exptl_absorpt_correction_T_min 0.804366
_exptl_absorpt_correction_type multi-scan
_exptl_crystal_colour colorless
_exptl_crystal_density_diffrn 1.609
_exptl_crystal_density_meas ?
_exptl_crystal_density_method 'not measured'
_exptl_crystal_description block
_exptl_crystal_F_000 1656
_exptl_crystal_size_max .17
_exptl_crystal_size_mid .08
_exptl_crystal_size_min .04
_refine_diff_density_max 1.063
_refine_diff_density_min -0.649
_refine_diff_density_rms 0.098
_refine_ls_extinction_method none
_refine_ls_goodness_of_fit_ref 0.740
_refine_ls_hydrogen_treatment constr
_refine_ls_matrix_type full
_refine_ls_number_parameters 374
_refine_ls_number_reflns 7585
_refine_ls_number_restraints 0
_refine_ls_restrained_S_all 0.740
_refine_ls_R_factor_all 0.1866
_refine_ls_R_factor_gt 0.0469
_refine_ls_shift/su_max 0.001
_refine_ls_shift/su_mean 0.000
_refine_ls_structure_factor_coef Fsqd
_refine_ls_weighting_details 'calc w=1/[\s^2^(Fo^2^)+(0.0135P)^2^+0.0000P] where P=(Fo^2^+2Fc^2^)/3'
_refine_ls_weighting_scheme calc
_refine_ls_wR_factor_gt 0.0608
_refine_ls_wR_factor_ref 0.0799
_reflns_number_gt 2788
_reflns_number_total 7585
_reflns_threshold_expression >2sigma(I)
_cod_data_source_file cg200963g_si_002.cif
_cod_data_source_block 1
_cod_depositor_comments
;
The following automatic conversions were performed:
'_atom_site_symetry_multiplicity' tag replaced with
'_atom_site_symmetry_multiplicity'.

Automatic conversion script
Id: cif_correct_tags 1440 2010-10-19 06:21:57Z saulius 

The following automatic conversions were performed:

'_symmetry_cell_setting' value 'Monoclinic' changed to 'monoclinic'
according to /home/saulius/struct/CIF-dictionaries/cif_core.dic
dictionary named 'cif_core.dic' version 2.4.1 from 2010-06-29.

Automatic conversion script
Id: cif_fix_values 1715 2011-07-08 13:25:40Z adriana 

The following automatic conversions were performed:

'_exptl_crystal_density_meas' value 'not measured' was changed to '?'
- the value is perceived as not measured.

Automatic conversion script
Id: cif_fix_values 3008 2015-01-20 13:52:24Z robertas 
;
_cod_original_sg_symbol_H-M P21/c
_cod_database_code 4501248

loop_
_symmetry_equiv_pos_as_xyz
'x, y, z'
'-x, y+1/2, -z+1/2'
'-x, -y, -z'
'x, -y-1/2, z-1/2'

loop_
_atom_site_label
_atom_site_type_symbol
_atom_site_fract_x
_atom_site_fract_y
_atom_site_fract_z
_atom_site_U_iso_or_equiv
_atom_site_adp_type
_atom_site_occupancy
_atom_site_symmetry_multiplicity
_atom_site_calc_flag
_atom_site_refinement_flags
Hg1 Hg 0.56294(3) 0.43152(3) 0.090310(17) 0.05246(12) Uani 1 1 d .
S1 S 0.38467(15) 0.4296(2) 0.05902(10) 0.0534(6) Uani 1 1 d .
O11 O 0.5373(4) 0.2976(4) -0.0020(3) 0.0704(19) Uani 1 1 d .
O12 O 0.4221(4) 0.2140(5) -0.0705(3) 0.0674(19) Uani 1 1 d .
C11 C 0.4465(7) 0.2743(7) -0.0223(5) 0.053(3) Uani 1 1 d .
C12 C 0.3617(6) 0.3211(6) 0.0137(4) 0.046(2) Uani 1 1 d .
C13 C 0.2734(6) 0.2767(6) 0.0105(4) 0.046(2) Uani 1 1 d .
H13 H 0.2671 0.2224 -0.0178 0.055 Uiso 1 1 calc R
C14 C 0.1844(6) 0.3018(7) 0.0457(5) 0.050(2) Uani 1 1 d .
C15 C 0.1308(7) 0.2360(7) 0.0810(5) 0.058(3) Uani 1 1 d .
C16 C 0.0493(7) 0.2584(8) 0.1180(5) 0.072(3) Uani 1 1 d .
H16 H 0.0174 0.2122 0.1426 0.087 Uiso 1 1 calc R
C17 C 0.0162(7) 0.3493(9) 0.1178(5) 0.077(3) Uani 1 1 d .
H17 H -0.0384 0.3658 0.1426 0.093 Uiso 1 1 calc R
C18 C 0.0636(8) 0.4156(7) 0.0811(6) 0.083(3) Uani 1 1 d .
H18 H 0.0407 0.4776 0.0797 0.100 Uiso 1 1 calc R
C19 C 0.1454(7) 0.3905(8) 0.0461(5) 0.072(3) Uani 1 1 d .
H19 H 0.1761 0.4370 0.0209 0.086 Uiso 1 1 calc R
Cl1 Cl 0.1679(2) 0.1189(2) 0.08121(17) 0.1068(10) Uani 1 1 d .
S2 S 0.73685(17) 0.4592(2) 0.12299(11) 0.0867(11) Uani 1 1 d .
O22 O 0.7178(4) 0.3410(5) 0.3114(3) 0.078(2) Uani 1 1 d .
C21 C 0.6863(7) 0.3808(6) 0.2536(5) 0.047(2) Uani 1 1 d .
C22 C 0.7596(6) 0.4371(7) 0.2160(4) 0.047(2) Uani 1 1 d .
O21 O 0.5947(4) 0.3732(5) 0.2250(3) 0.075(2) Uani 1 1 d .
C23 C 0.8459(6) 0.4664(6) 0.2572(4) 0.051(2) Uani 1 1 d .
H23 H 0.8543 0.4421 0.3043 0.062 Uiso 1 1 calc R
C24 C 0.9284(7) 0.5289(7) 0.2417(5) 0.055(3) Uani 1 1 d .
C25 C 1.0240(8) 0.5288(7) 0.2838(5) 0.068(3) Uani 1 1 d .
C26 C 1.1000(8) 0.5930(10) 0.2712(6) 0.090(4) Uani 1 1 d .
H26 H 1.1644 0.5878 0.2982 0.108 Uiso 1 1 calc R
C27 C 1.0837(11) 0.6611(9) 0.2222(7) 0.102(5) Uani 1 1 d .
H27 H 1.1339 0.7062 0.2179 0.123 Uiso 1 1 calc R
C28 C 0.9908(9) 0.6642(8) 0.1775(6) 0.089(4) Uani 1 1 d .
H28 H 0.9799 0.7095 0.1411 0.107 Uiso 1 1 calc R
C29 C 0.9141(7) 0.6000(7) 0.1869(5) 0.070(3) Uani 1 1 d .
H29 H 0.8520 0.6034 0.1568 0.084 Uiso 1 1 calc R
Cl2 Cl 1.05120(19) 0.4456(3) 0.35104(15) 0.1142(11) Uani 1 1 d .
N1 N 0.4396(5) 0.2243(5) -0.2184(4) 0.053(2) Uani 1 1 d .
H11A H 0.4924 0.1922 -0.2328 0.09(3) Uiso 1 1 calc R
H11B H 0.4434 0.2176 -0.1697 0.04(2) Uiso 1 1 calc R
C111 C 0.3435(7) 0.1798(8) -0.2518(5) 0.067(3) Uani 1 1 d .
H111 H 0.3415 0.1806 -0.3050 0.081 Uiso 1 1 calc R
C112 C 0.3467(7) 0.0799(8) -0.2260(6) 0.112(4) Uani 1 1 d .
H1 H 0.3675 0.0784 -0.1743 0.168 Uiso 1 1 calc R
H2 H 0.3949 0.0451 -0.2503 0.168 Uiso 1 1 calc R
H11C H 0.2799 0.0523 -0.2367 0.168 Uiso 1 1 calc R
C113 C 0.2518(6) 0.2325(8) -0.2312(5) 0.109(4) Uani 1 1 d .
H11D H 0.2736 0.2758 -0.1925 0.164 Uiso 1 1 calc R
H11E H 0.2037 0.1886 -0.2153 0.164 Uiso 1 1 calc R
H11F H 0.2196 0.2666 -0.2728 0.164 Uiso 1 1 calc R
C114 C 0.4540(8) 0.3258(8) -0.2344(5) 0.077(3) Uani 1 1 d .
H114 H 0.3966 0.3621 -0.2198 0.093 Uiso 1 1 calc R
C115 C 0.5547(8) 0.3584(7) -0.1896(5) 0.110(4) Uani 1 1 d .
H11G H 0.5394 0.3949 -0.1487 0.165 Uiso 1 1 calc R
H11H H 0.5929 0.3963 -0.2197 0.165 Uiso 1 1 calc R
H11I H 0.5947 0.3045 -0.1726 0.165 Uiso 1 1 calc R
C116 C 0.4587(9) 0.3391(8) -0.3158(5) 0.142(5) Uani 1 1 d .
H11J H 0.4845 0.4008 -0.3242 0.213 Uiso 1 1 calc R
H11K H 0.3912 0.3323 -0.3419 0.213 Uiso 1 1 calc R
H11L H 0.5034 0.2926 -0.3324 0.213 Uiso 1 1 calc R
N2 N 0.6982(5) 0.1875(5) -0.0434(4) 0.0501(19) Uani 1 1 d .
H21A H 0.6956 0.1802 -0.0920 0.10(4) Uiso 1 1 calc R
H21B H 0.6434 0.2220 -0.0354 0.04(2) Uiso 1 1 calc R
C211 C 0.6882(8) 0.0912(8) -0.0099(7) 0.099(4) Uani 1 1 d .
H211 H 0.7528 0.0573 -0.0114 0.119 Uiso 1 1 calc R
C212 C 0.6057(8) 0.0399(7) -0.0570(6) 0.121(4) Uani 1 1 d .
H3 H 0.5535 0.0208 -0.0282 0.181 Uiso 1 1 calc R
H4 H 0.6342 -0.0147 -0.0774 0.181 Uiso 1 1 calc R
H21C H 0.5763 0.0805 -0.0955 0.181 Uiso 1 1 calc R
C213 C 0.6697(10) 0.0987(11) 0.0665(6) 0.195(8) Uani 1 1 d .
H21D H 0.6060 0.0686 0.0726 0.293 Uiso 1 1 calc R
H21E H 0.6665 0.1639 0.0798 0.293 Uiso 1 1 calc R
H21F H 0.7245 0.0686 0.0972 0.293 Uiso 1 1 calc R
C214 C 0.7921(7) 0.2422(8) -0.0172(5) 0.071(3) Uani 1 1 d .
H214 H 0.7974 0.2485 0.0359 0.086 Uiso 1 1 calc R
C215 C 0.8858(6) 0.1909(8) -0.0364(5) 0.096(4) Uani 1 1 d .
H21G H 0.8699 0.1255 -0.0441 0.144 Uiso 1 1 calc R
H21H H 0.9407 0.1974 0.0028 0.144 Uiso 1 1 calc R
H21I H 0.9064 0.2174 -0.0800 0.144 Uiso 1 1 calc R
C216 C 0.7829(7) 0.3396(8) -0.0512(5) 0.087(4) Uani 1 1 d .
H21J H 0.7137 0.3496 -0.0733 0.131 Uiso 1 1 calc R
H21K H 0.8285 0.3445 -0.0877 0.131 Uiso 1 1 calc R
H21L H 0.8007 0.3862 -0.0142 0.131 Uiso 1 1 calc R

loop_
_atom_site_aniso_label
_atom_site_aniso_U_11
_atom_site_aniso_U_22
_atom_site_aniso_U_33
_atom_site_aniso_U_23
_atom_site_aniso_U_13
_atom_site_aniso_U_12
Hg1 0.0531(2) 0.0599(2) 0.04418(18) 0.0015(3) 0.00543(13) -0.0059(3)
S1 0.0483(13) 0.0551(15) 0.0570(13) -0.0015(16) 0.0076(10) 0.0029(16)
O11 0.049(4) 0.078(5) 0.088(5) -0.029(4) 0.023(4) -0.008(4)
O12 0.075(4) 0.083(5) 0.046(4) -0.023(4) 0.018(3) -0.002(4)
C11 0.050(6) 0.065(8) 0.048(6) 0.008(5) 0.020(5) -0.004(6)
C12 0.039(5) 0.055(7) 0.044(5) -0.007(5) 0.002(4) 0.012(5)
C13 0.034(5) 0.054(7) 0.051(5) -0.005(5) 0.007(4) 0.001(5)
C14 0.043(6) 0.043(7) 0.065(6) 0.002(5) 0.007(5) 0.006(6)
C15 0.052(6) 0.064(8) 0.059(6) -0.007(6) 0.011(5) 0.006(6)
C16 0.058(7) 0.096(10) 0.065(7) -0.004(7) 0.016(5) 0.004(7)
C17 0.050(7) 0.092(10) 0.096(8) -0.018(8) 0.030(6) 0.018(7)
C18 0.077(7) 0.057(8) 0.117(8) -0.015(8) 0.016(6) 0.003(9)
C19 0.041(6) 0.093(11) 0.086(7) 0.007(7) 0.027(5) 0.005(6)
Cl1 0.108(2) 0.063(2) 0.159(3) 0.013(2) 0.057(2) -0.0001(19)
S2 0.0614(16) 0.154(3) 0.0443(14) 0.0196(17) 0.0059(12) -0.0317(19)
O22 0.074(4) 0.103(6) 0.058(4) 0.035(4) 0.009(3) -0.022(4)
C21 0.044(6) 0.045(6) 0.052(6) 0.011(5) 0.008(5) 0.007(5)
C22 0.040(5) 0.058(6) 0.044(5) 0.013(6) 0.012(4) -0.007(6)
O21 0.053(4) 0.108(6) 0.065(4) 0.037(4) 0.006(3) -0.017(4)
C23 0.060(6) 0.050(7) 0.049(5) 0.013(5) 0.025(5) 0.001(5)
C24 0.058(7) 0.051(7) 0.059(6) -0.015(5) 0.022(5) -0.001(6)
C25 0.052(6) 0.069(8) 0.081(7) -0.017(6) 0.004(6) 0.003(6)
C26 0.047(7) 0.112(13) 0.116(10) -0.029(9) 0.025(7) -0.019(8)
C27 0.127(12) 0.075(11) 0.118(12) -0.017(9) 0.066(10) -0.028(10)
C28 0.090(9) 0.071(9) 0.116(10) 0.010(8) 0.048(8) -0.027(8)
C29 0.077(7) 0.066(9) 0.071(7) -0.003(6) 0.021(6) -0.003(7)
Cl2 0.0758(19) 0.125(3) 0.135(2) 0.027(3) -0.0161(16) -0.009(2)
N1 0.057(5) 0.052(6) 0.051(6) 0.000(4) 0.016(4) 0.012(5)
C111 0.053(7) 0.085(9) 0.061(6) -0.008(6) -0.003(5) -0.005(7)
C112 0.107(9) 0.076(9) 0.157(10) -0.038(9) 0.036(7) -0.035(9)
C113 0.056(7) 0.170(13) 0.103(8) 0.009(8) 0.016(6) 0.040(8)
C114 0.096(9) 0.051(8) 0.087(8) 0.011(7) 0.017(7) 0.006(7)
C115 0.165(12) 0.068(9) 0.104(9) 0.000(7) 0.039(8) -0.030(9)
C116 0.224(14) 0.130(12) 0.068(8) 0.035(8) 0.002(8) -0.020(11)
N2 0.042(5) 0.055(6) 0.053(6) -0.013(4) 0.004(4) 0.009(5)
C211 0.077(8) 0.057(10) 0.161(12) 0.021(9) 0.010(8) 0.016(7)
C212 0.122(10) 0.070(10) 0.177(12) -0.027(9) 0.047(9) -0.022(8)
C213 0.261(17) 0.25(2) 0.073(8) 0.091(11) 0.011(9) -0.045(15)
C214 0.056(7) 0.092(9) 0.064(7) -0.028(7) 0.000(5) -0.001(7)
C215 0.054(7) 0.127(11) 0.107(8) -0.010(8) 0.010(6) -0.001(7)
C216 0.072(7) 0.087(10) 0.105(9) -0.037(8) 0.020(6) -0.008(8)

loop_
_atom_type_symbol
_atom_type_description
_atom_type_scat_dispersion_real
_atom_type_scat_dispersion_imag
_atom_type_scat_source
C C 0.0033 0.0016 'International Tables Vol C Tables 4.2.6.8 and 6.1.1.4'
H H 0.0000 0.0000 'International Tables Vol C Tables 4.2.6.8 and 6.1.1.4'
N N 0.0061 0.0033 'International Tables Vol C Tables 4.2.6.8 and 6.1.1.4'
O O 0.0106 0.0060 'International Tables Vol C Tables 4.2.6.8 and 6.1.1.4'
S S 0.1246 0.1234 'International Tables Vol C Tables 4.2.6.8 and 6.1.1.4'
Cl Cl 0.1484 0.1585 'International Tables Vol C Tables 4.2.6.8 and 6.1.1.4'
Hg Hg -2.3894 9.2266 'International Tables Vol C Tables 4.2.6.8 and 6.1.1.4'

loop_
_geom_angle_atom_site_label_1
_geom_angle_atom_site_label_2
_geom_angle_atom_site_label_3
_geom_angle
S2 Hg1 S1 170.85(10)
S2 Hg1 O11 110.04(14)
S1 Hg1 O11 77.46(14)
S2 Hg1 O21 76.84(14)
S1 Hg1 O21 105.44(13)
O11 Hg1 O21 113.2(2)
C12 S1 Hg1 103.5(3)
C11 O11 Hg1 116.0(6)
O12 C11 O11 123.0(8)
O12 C11 C12 118.4(8)
O11 C11 C12 118.6(9)
C13 C12 C11 117.5(8)
C13 C12 S1 122.5(6)
C11 C12 S1 119.9(7)
C12 C13 C14 128.1(8)
C19 C14 C15 114.1(8)
C19 C14 C13 123.7(9)
C15 C14 C13 122.2(9)
C16 C15 C14 123.5(9)
C16 C15 Cl1 117.2(9)
C14 C15 Cl1 119.3(7)
C17 C16 C15 119.1(10)
C18 C17 C16 119.5(9)
C17 C18 C19 119.5(10)
C14 C19 C18 124.2(10)
C22 S2 Hg1 105.5(3)
O22 C21 O21 121.7(8)
O22 C21 C22 119.0(8)
O21 C21 C22 119.4(8)
C23 C22 C21 116.7(7)
C23 C22 S2 122.0(6)
C21 C22 S2 121.3(6)
C21 O21 Hg1 113.8(5)
C22 C23 C24 132.1(8)
C25 C24 C29 115.2(9)
C25 C24 C23 122.2(9)
C29 C24 C23 122.4(9)
C24 C25 C26 121.4(10)
C24 C25 Cl2 119.6(9)
C26 C25 Cl2 118.9(9)
C27 C26 C25 122.4(12)
C26 C27 C28 119.0(13)
C27 C28 C29 120.4(12)
C28 C29 C24 121.4(10)
C111 N1 C114 117.1(8)
N1 C111 C112 106.5(8)
N1 C111 C113 110.5(8)
C112 C111 C113 112.4(9)
N1 C114 C116 109.8(9)
N1 C114 C115 107.9(8)
C116 C114 C115 110.6(9)
C214 N2 C211 116.8(8)
C213 C211 C212 113.6(10)
C213 C211 N2 111.2(10)
C212 C211 N2 107.3(9)
N2 C214 C215 109.8(8)
N2 C214 C216 108.8(8)
C215 C214 C216 111.5(8)

loop_
_geom_bond_atom_site_label_1
_geom_bond_atom_site_label_2
_geom_bond_distance
Hg1 S2 2.324(2)
Hg1 S1 2.342(2)
Hg1 O11 2.550(6)
Hg1 O21 2.608(5)
S1 C12 1.763(9)
O11 C11 1.250(8)
O12 C11 1.249(9)
C11 C12 1.522(10)
C12 C13 1.316(9)
C13 C14 1.454(10)
C14 C19 1.361(11)
C14 C15 1.383(11)
C15 C16 1.380(10)
C15 Cl1 1.734(10)
C16 C17 1.362(12)
C17 C18 1.358(12)
C18 C19 1.371(11)
S2 C22 1.737(7)
O22 C21 1.232(8)
C21 O21 1.257(8)
C21 C22 1.492(10)
C22 C23 1.349(9)
C23 C24 1.459(10)
C24 C25 1.392(10)
C24 C29 1.428(11)
C25 C26 1.394(12)
C25 Cl2 1.720(10)
C26 C27 1.324(13)
C27 C28 1.386(14)
C28 C29 1.386(11)
N1 C111 1.477(10)
N1 C114 1.488(11)
C111 C112 1.496(13)
C111 C113 1.509(11)
C114 C116 1.527(11)
C114 C115 1.541(11)
N2 C214 1.488(10)
N2 C211 1.514(11)
C211 C213 1.469(13)
C211 C212 1.492(12)
C214 C215 1.512(11)
C214 C216 1.518(12)

loop_
_geom_hbond_atom_site_label_D
_geom_hbond_atom_site_label_H
_geom_hbond_atom_site_label_A
_geom_hbond_distance_DH
_geom_hbond_distance_HA
_geom_hbond_distance_DA
_geom_hbond_angle_DHA
_geom_hbond_site_symmetry_A
N1 H11B O12 0.90 1.89 2.778(8) 167.6 .
N1 H11A O21 0.90 1.88 2.779(9) 172.9 4_565
N2 H21A O22 0.90 1.87 2.760(9) 168.5 4_565
N2 H21B O11 0.90 1.92 2.815(9) 170.6 .
